data_4083301
loop_
_publ_author_name
'Zhang, Xiaolei'
'Zou, Xiaodong'
'Yan, Hong'

_publ_section_title
;
 Synthesis of Boron-Fused 1,4-Dithiin via Cobalt-Mediated Disulfuration of
 Alkyne at theo-Carborane-9,12-dithiolate Unit
;
_journal_issue 10
_journal_name_full Organometallics
_journal_page_first 2661
_journal_paper_doi 10.1021/om500411b
_journal_volume 33
_journal_year 2014
_chemical_formula_sum 'C12 H28 B20 O2 S4'
_chemical_formula_weight 548.78
_chemical_name_systematic
; 
 ? 
;
_space_group_IT_number 61
_symmetry_cell_setting orthorhombic
_symmetry_space_group_name_Hall '-P 2ac 2ab'
_symmetry_space_group_name_H-M 'P b c a'
_atom_sites_solution_hydrogens geom
_atom_sites_solution_primary direct
_atom_sites_solution_secondary difmap
_audit_creation_method SHELXL-97
_cell_angle_alpha 90.00
_cell_angle_beta 90.00
_cell_angle_gamma 90.00
_cell_formula_units_Z 4
_cell_length_a 8.991(2)
_cell_length_b 16.224(4)
_cell_length_c 19.026(5)
_cell_measurement_temperature 296(2)
_cell_volume 2775.3(12)
_computing_structure_refinement 'SHELXL-97 (Sheldrick, 1997)'
_computing_structure_solution 'SHELXS-97 (Sheldrick, 1990)'
_diffrn_ambient_temperature 296(2)
_diffrn_measured_fraction_theta_full 0.999
_diffrn_measured_fraction_theta_max 0.999
_diffrn_radiation_monochromator graphite
_diffrn_radiation_source 'fine-focus sealed tube'
_diffrn_radiation_type MoK\a
_diffrn_radiation_wavelength 0.71073
_diffrn_reflns_av_R_equivalents 0.0859
_diffrn_reflns_av_sigmaI/netI 0.0421
_diffrn_reflns_limit_h_max 11
_diffrn_reflns_limit_h_min -9
_diffrn_reflns_limit_k_max 19
_diffrn_reflns_limit_k_min -18
_diffrn_reflns_limit_l_max 23
_diffrn_reflns_limit_l_min -23
_diffrn_reflns_number 13910
_diffrn_reflns_theta_full 26.00
_diffrn_reflns_theta_max 26.00
_diffrn_reflns_theta_min 2.14
_exptl_absorpt_coefficient_mu 0.358
_exptl_crystal_density_diffrn 1.313
_exptl_crystal_density_method 'not measured'
_exptl_crystal_F_000 1120
_refine_diff_density_max 0.312
_refine_diff_density_min -0.389
_refine_diff_density_rms 0.064
_refine_ls_extinction_method none
_refine_ls_goodness_of_fit_ref 1.077
_refine_ls_hydrogen_treatment mixed
_refine_ls_matrix_type full
_refine_ls_number_parameters 173
_refine_ls_number_reflns 2715
_refine_ls_number_restraints 0
_refine_ls_restrained_S_all 1.077
_refine_ls_R_factor_all 0.0382
_refine_ls_R_factor_gt 0.0351
_refine_ls_shift/su_max 0.001
_refine_ls_shift/su_mean 0.000
_refine_ls_structure_factor_coef Fsqd
_refine_ls_weighting_details 'calc w=1/[\s^2^(Fo^2^)+(0.0541P)^2^+0.7725P] where P=(Fo^2^+2Fc^2^)/3'
_refine_ls_weighting_scheme calc
_refine_ls_wR_factor_gt 0.1032
_refine_ls_wR_factor_ref 0.1054
_reflns_number_gt 2448
_reflns_number_total 2715
_reflns_threshold_expression >2sigma(I)
_cod_data_source_file om500411b_si_002.cif
_cod_data_source_block 2110531C
_cod_depositor_comments
;
The following automatic conversions were performed:

'_symmetry_cell_setting' value 'Orthorhombic' changed to
'orthorhombic' according to
/usr/data/users/saulius/crontab/automatic-downloads/rss-feeds/ACS/lib/dictionaries/cif_core.dic
dictionary named 'cif_core.dic' version 2.4.2 from 2011-04-26.

Automatic conversion script
Id: cif_fix_values 2281 2013-09-26 08:29:07Z andrius 

 Adding full bibliography for 4083297--4083306.cif.
;
_cod_original_cell_volume 2775.1(13)
_cod_original_sg_symbol_H-M Pbca
_cod_database_code 4083301

loop_
_symmetry_equiv_pos_as_xyz
'x, y, z'
'-x+1/2, -y, z+1/2'
'-x, y+1/2, -z+1/2'
'x+1/2, -y+1/2, -z'
'-x, -y, -z'
'x-1/2, y, -z-1/2'
'x, -y-1/2, z-1/2'
'-x-1/2, y-1/2, z'

loop_
_atom_site_label
_atom_site_type_symbol
_atom_site_fract_x
_atom_site_fract_y
_atom_site_fract_z
_atom_site_U_iso_or_equiv
_atom_site_adp_type
_atom_site_occupancy
_atom_site_symmetry_multiplicity
_atom_site_calc_flag
_atom_site_refinement_flags
O1 O 0.40595(13) 0.44035(7) 0.34395(7) 0.0366(3) Uani 1 1 d .
S1 S 0.35311(4) 0.12760(2) 0.39198(2) 0.02881(15) Uani 1 1 d .
S2 S 0.58855(4) 0.31277(2) 0.39426(2) 0.02414(15) Uani 1 1 d .
C15 C 0.33604(17) 0.37633(9) 0.33941(8) 0.0244(3) Uani 1 1 d .
C14 C 0.40355(15) 0.29759(9) 0.36428(8) 0.0204(3) Uani 1 1 d .
C2 C 0.91635(18) 0.10959(10) 0.38780(8) 0.0271(4) Uani 1 1 d .
H2 H 1.0385 0.1056 0.3868 0.032 Uiso 1 1 calc R
B12 B 0.66952(18) 0.20780(10) 0.39254(8) 0.0193(3) Uani 1 1 d .
B7 B 0.83522(18) 0.18809(10) 0.34358(9) 0.0231(4) Uani 1 1 d .
H7 H 0.8949 0.2364 0.3144 0.028 Uiso 1 1 calc R
B11 B 0.8380(2) 0.18501(10) 0.43789(10) 0.0264(4) Uani 1 1 d .
H11 H 0.8991 0.2312 0.4688 0.032 Uiso 1 1 calc R
B9 B 0.5597(2) 0.11912(10) 0.39117(8) 0.0209(4) Uani 1 1 d .
B8 B 0.66343(18) 0.14687(10) 0.31392(8) 0.0209(3) Uani 1 1 d .
H8 H 0.6101 0.1686 0.2653 0.025 Uiso 1 1 calc R
B10 B 0.66818(19) 0.14086(10) 0.46771(9) 0.0248(4) Uani 1 1 d .
H10 H 0.6181 0.1584 0.5183 0.030 Uiso 1 1 calc R
C1 C 0.81244(18) 0.02700(9) 0.38613(8) 0.0254(3) Uani 1 1 d .
H1 H 0.8622 -0.0349 0.3840 0.030 Uiso 1 1 calc R
B4 B 0.65651(19) 0.03850(10) 0.43480(9) 0.0262(4) Uani 1 1 d .
H4 H 0.5996 -0.0110 0.4637 0.031 Uiso 1 1 calc R
C13 C 0.32001(16) 0.22840(9) 0.36531(8) 0.0230(3) Uani 1 1 d .
H13 H 0.2243 0.2364 0.3480 0.028 Uiso 1 1 calc R
B6 B 0.82494(19) 0.08522(10) 0.31144(9) 0.0257(4) Uani 1 1 d .
H6 H 0.8790 0.0658 0.2623 0.031 Uiso 1 1 calc R
C16 C 0.18045(19) 0.37754(10) 0.30974(10) 0.0360(4) Uani 1 1 d .
H16A H 0.1524 0.4333 0.2992 0.054 Uiso 1 1 calc R
H16B H 0.1126 0.3549 0.3436 0.054 Uiso 1 1 calc R
H16C H 0.1773 0.3452 0.2675 0.054 Uiso 1 1 calc R
B3 B 0.8295(2) 0.07973(11) 0.46405(10) 0.0302(4) Uani 1 1 d .
H3 H 0.8865 0.0569 0.5113 0.036 Uiso 1 1 calc R
B5 B 0.65336(18) 0.04246(10) 0.34041(9) 0.0238(4) Uani 1 1 d .
H5 H 0.5941 -0.0042 0.3092 0.029 Uiso 1 1 calc R

loop_
_atom_site_aniso_label
_atom_site_aniso_U_11
_atom_site_aniso_U_22
_atom_site_aniso_U_33
_atom_site_aniso_U_23
_atom_site_aniso_U_13
_atom_site_aniso_U_12
O1 0.0347(6) 0.0200(6) 0.0551(8) 0.0058(5) -0.0108(5) -0.0008(5)
S1 0.0199(2) 0.0196(2) 0.0469(3) 0.00632(14) 0.00465(15) -0.00192(14)
S2 0.0211(2) 0.0158(2) 0.0356(3) -0.00125(13) -0.00484(14) 0.00000(13)
C15 0.0245(8) 0.0232(8) 0.0255(8) 0.0021(5) -0.0019(6) 0.0031(6)
C14 0.0200(7) 0.0207(7) 0.0206(7) -0.0007(5) -0.0007(5) 0.0023(6)
C2 0.0213(8) 0.0211(8) 0.0388(9) -0.0004(6) -0.0001(6) 0.0007(6)
B12 0.0193(8) 0.0164(8) 0.0223(8) -0.0005(5) -0.0015(6) 0.0000(6)
B7 0.0204(8) 0.0190(8) 0.0300(9) 0.0000(6) 0.0020(7) -0.0011(6)
B11 0.0267(9) 0.0231(8) 0.0293(9) -0.0031(6) -0.0078(7) 0.0040(6)
B9 0.0207(8) 0.0179(8) 0.0241(8) 0.0018(5) 0.0034(6) 0.0010(6)
B8 0.0235(8) 0.0204(8) 0.0188(8) 0.0002(6) 0.0011(6) -0.0033(6)
B10 0.0310(9) 0.0243(8) 0.0190(8) 0.0018(6) 0.0002(7) 0.0059(7)
C1 0.0235(8) 0.0180(7) 0.0346(8) 0.0015(5) 0.0041(6) 0.0029(6)
B4 0.0278(9) 0.0208(8) 0.0300(9) 0.0053(6) 0.0066(7) 0.0036(6)
C13 0.0195(7) 0.0226(7) 0.0271(8) 0.0012(5) -0.0006(6) 0.0012(6)
B6 0.0273(9) 0.0224(8) 0.0273(9) -0.0018(6) 0.0067(7) -0.0008(7)
C16 0.0295(9) 0.0315(9) 0.0470(10) 0.0086(7) -0.0117(8) 0.0037(7)
B3 0.0335(9) 0.0287(9) 0.0284(9) 0.0025(7) -0.0043(7) 0.0080(7)
B5 0.0239(8) 0.0186(8) 0.0287(9) -0.0026(6) 0.0027(6) -0.0018(6)

loop_
_atom_type_symbol
_atom_type_description
_atom_type_scat_dispersion_real
_atom_type_scat_dispersion_imag
_atom_type_scat_source
C C 0.0033 0.0016 'International Tables Vol C Tables 4.2.6.8 and 6.1.1.4'
H H 0.0000 0.0000 'International Tables Vol C Tables 4.2.6.8 and 6.1.1.4'
B B 0.0013 0.0007 'International Tables Vol C Tables 4.2.6.8 and 6.1.1.4'
O O 0.0106 0.0060 'International Tables Vol C Tables 4.2.6.8 and 6.1.1.4'
S S 0.1246 0.1234 'International Tables Vol C Tables 4.2.6.8 and 6.1.1.4'

loop_
_geom_angle_atom_site_label_1
_geom_angle_atom_site_label_2
_geom_angle_atom_site_label_3
_geom_angle
C13 S1 B9 103.76(7)
C14 S2 B12 103.59(7)
O1 C15 C14 119.89(13)
O1 C15 C16 119.62(13)
C14 C15 C16 120.49(13)
C13 C14 C15 119.35(13)
C13 C14 S2 129.16(12)
C15 C14 S2 111.37(10)
C1 C2 B7 111.17(12)
C1 C2 B11 111.32(12)
B7 C2 B11 63.84(11)
C1 C2 B6 61.34(9)
B7 C2 B6 62.98(10)
B11 C2 B6 116.19(12)
C1 C2 B3 61.64(10)
B7 C2 B3 115.87(12)
B11 C2 B3 62.74(10)
B6 C2 B3 115.63(13)
B9 B12 B11 108.49(12)
B9 B12 B7 108.46(11)
B11 B12 B7 60.42(10)
B9 B12 B8 61.05(9)
B11 B12 B8 108.38(12)
B7 B12 B8 59.46(9)
B9 B12 B10 60.63(9)
B11 B12 B10 59.64(9)
B7 B12 B10 108.23(12)
B8 B12 B10 109.30(12)
B9 B12 S2 122.39(11)
B11 B12 S2 121.09(11)
B7 B12 S2 120.11(10)
B8 B12 S2 120.62(10)
B10 B12 S2 122.64(10)
C2 B7 B8 104.45(11)
C2 B7 B6 59.16(9)
B8 B7 B6 59.49(9)
C2 B7 B12 103.59(12)
B8 B7 B12 60.50(9)
B6 B7 B12 107.69(11)
C2 B7 B11 58.39(9)
B8 B7 B11 108.63(11)
B6 B7 B11 108.54(11)
B12 B7 B11 59.69(9)
C2 B11 B10 104.13(12)
C2 B11 B3 59.02(10)
B10 B11 B3 59.19(10)
C2 B11 B12 103.28(12)
B10 B11 B12 60.56(9)
B3 B11 B12 107.32(12)
C2 B11 B7 57.76(9)
B10 B11 B7 108.54(11)
B3 B11 B7 107.79(12)
B12 B11 B7 59.89(9)
B12 B9 B4 108.81(12)
B12 B9 B5 108.38(12)
B4 B9 B5 60.59(10)
B12 B9 B10 61.08(9)
B4 B9 B10 59.83(10)
B5 B9 B10 108.69(12)
B12 B9 B8 60.81(9)
B4 B9 B8 108.18(12)
B5 B9 B8 59.18(9)
B10 B9 B8 109.46(12)
B12 B9 S1 120.22(11)
B4 B9 S1 122.62(11)
B5 B9 S1 121.76(11)
B10 B9 S1 121.52(10)
B8 B9 S1 120.38(10)
B6 B8 B5 60.46(9)
B6 B8 B7 60.39(10)
B5 B8 B7 108.34(12)
B6 B8 B12 108.04(12)
B5 B8 B12 106.95(11)
B7 B8 B12 60.05(9)
B6 B8 B9 107.88(11)
B5 B8 B9 60.06(9)
B7 B8 B9 106.62(11)
B12 B8 B9 58.15(9)
B3 B10 B4 60.52(10)
B3 B10 B11 60.44(10)
B4 B10 B11 108.32(12)
B3 B10 B9 107.85(12)
B4 B10 B9 59.78(10)
B11 B10 B9 106.74(12)
B3 B10 B12 107.70(12)
B4 B10 B12 106.55(12)
B11 B10 B12 59.80(9)
B9 B10 B12 58.29(9)
C2 C1 B4 111.90(12)
C2 C1 B5 111.82(12)
B4 C1 B5 64.18(11)
C2 C1 B6 61.68(10)
B4 C1 B6 116.67(12)
B5 C1 B6 63.04(10)
C2 C1 B3 61.57(10)
B4 C1 B3 63.02(10)
B5 C1 B3 116.41(12)
B6 C1 B3 115.86(13)
C1 B4 B9 103.39(12)
C1 B4 B10 104.30(12)
B9 B4 B10 60.39(9)
C1 B4 B3 59.26(10)
B9 B4 B3 107.29(12)
B10 B4 B3 59.19(10)
C1 B4 B5 57.97(9)
B9 B4 B5 59.94(9)
B10 B4 B5 108.63(11)
B3 B4 B5 108.20(12)
C14 C13 S1 133.71(12)
C1 B6 C2 56.98(9)
C1 B6 B8 103.71(11)
C2 B6 B8 103.95(11)
C1 B6 B5 58.00(9)
C2 B6 B5 104.06(12)
B8 B6 B5 59.93(9)
C1 B6 B7 103.64(12)
C2 B6 B7 57.86(9)
B8 B6 B7 60.12(9)
B5 B6 B7 107.71(11)
C2 B3 C1 56.78(9)
C2 B3 B10 104.44(12)
C1 B3 B10 103.97(12)
C2 B3 B11 58.24(10)
C1 B3 B11 103.89(12)
B10 B3 B11 60.37(10)
C2 B3 B4 103.83(12)
C1 B3 B4 57.72(10)
B10 B3 B4 60.29(10)
B11 B3 B4 108.08(12)
C1 B5 B8 104.18(12)
C1 B5 B6 58.95(9)
B8 B5 B6 59.61(9)
C1 B5 B9 102.94(12)
B8 B5 B9 60.76(9)
B6 B5 B9 107.76(11)
C1 B5 B4 57.85(9)
B8 B5 B4 108.54(11)
B6 B5 B4 108.05(12)
B9 B5 B4 59.47(9)

loop_
_geom_bond_atom_site_label_1
_geom_bond_atom_site_label_2
_geom_bond_distance
O1 C15 1.2171(19)
S1 C13 1.7379(16)
S1 B9 1.8622(19)
S2 C14 1.7754(15)
S2 B12 1.8523(18)
C15 C14 1.491(2)
C15 C16 1.509(2)
C14 C13 1.351(2)
C2 C1 1.634(2)
C2 B7 1.692(2)
C2 B11 1.703(2)
C2 B6 1.715(2)
C2 B3 1.717(2)
B12 B9 1.745(2)
B12 B11 1.782(2)
B12 B7 1.786(2)
B12 B8 1.794(2)
B12 B10 1.796(2)
B7 B8 1.775(2)
B7 B6 1.780(2)
B7 B11 1.795(3)
B11 B10 1.779(3)
B11 B3 1.781(3)
B9 B4 1.777(2)
B9 B5 1.786(2)
B9 B10 1.788(2)
B9 B8 1.798(2)
B8 B6 1.764(2)
B8 B5 1.770(2)
B10 B3 1.758(2)
B10 B4 1.778(2)
C1 B4 1.691(2)
C1 B5 1.693(2)
C1 B6 1.710(2)
C1 B3 1.719(2)
B4 B3 1.782(3)
B4 B5 1.797(3)
B6 B5 1.779(2)
